data_1565226
loop_
_publ_author_name
'Li, Peng-Fei'
'Ai, Yong'
'Zeng, Yu-Ling'
'Liu, Jun-Chao'
'Xu, Zhe-Kun'
'Wang, Zhong-Xia'

_publ_section_title
;
 Highest-Tc single-component homochiral organic ferroelectrics
;
_journal_issue 3
_journal_name_full 'Chemical Science'
_journal_page_first 657
_journal_page_last 664
_journal_paper_doi 10.1039/D1SC04322F
_journal_volume 13
_journal_year 2022
_chemical_absolute_configuration R
_chemical_formula_moiety 'C10 H15 N O2 S'
_chemical_formula_sum 'C10 H15 N O2 S'
_chemical_formula_weight 213.29
_chemical_name_systematic R-CSAI
_space_group_crystal_system monoclinic
_space_group_IT_number 4
_space_group_name_Hall 'P 2yb'
_space_group_name_H-M_alt 'P 1 21 1'
_atom_sites_solution_hydrogens geom
_audit_creation_method SHELXL-2014/7
_audit_update_record
;
2021-06-01 deposited with the CCDC.	2021-11-15 downloaded from the CCDC.
;
_cell_angle_alpha 90
_cell_angle_beta 94.725(2)
_cell_angle_gamma 90
_cell_formula_units_Z 2
_cell_length_a 7.7200(2)
_cell_length_b 7.7534(2)
_cell_length_c 9.0532(2)
_cell_measurement_reflns_used 2805
_cell_measurement_temperature 298(2)
_cell_measurement_theta_max 74.8110
_cell_measurement_theta_min 4.8720
_cell_volume 540.05(2)
_computing_structure_refinement 'SHELXL-2014/7 (Sheldrick, 2014)'
_diffrn_ambient_temperature 298(2)
_diffrn_measured_fraction_theta_full 0.998
_diffrn_measured_fraction_theta_max 0.954
_diffrn_measurement_device_type 'XtaLAB Synergy R, DW system, HyPix'
_diffrn_radiation_type CuK\a
_diffrn_radiation_wavelength 1.54178
_diffrn_reflns_av_R_equivalents 0.0318
_diffrn_reflns_av_unetI/netI 0.0244
_diffrn_reflns_Laue_measured_fraction_full 0.998
_diffrn_reflns_Laue_measured_fraction_max 0.954
_diffrn_reflns_limit_h_max 9
_diffrn_reflns_limit_h_min -9
_diffrn_reflns_limit_k_max 3
_diffrn_reflns_limit_k_min -9
_diffrn_reflns_limit_l_max 11
_diffrn_reflns_limit_l_min -11
_diffrn_reflns_number 2979
_diffrn_reflns_point_group_measured_fraction_full 0.717
_diffrn_reflns_point_group_measured_fraction_max 0.674
_diffrn_reflns_theta_full 67.679
_diffrn_reflns_theta_max 74.974
_diffrn_reflns_theta_min 4.901
_exptl_absorpt_coefficient_mu 2.466
_exptl_crystal_colour colorless
_exptl_crystal_density_diffrn 1.312
_exptl_crystal_description block
_exptl_crystal_F_000 228
_refine_diff_density_max 0.306
_refine_diff_density_min -0.865
_refine_diff_density_rms 0.120
_refine_ls_abs_structure_details
;
 Flack x determined using 345 quotients [(I+)-(I-)]/[(I+)+(I-)]
 (Parsons, Flack and Wagner, Acta Cryst. B69 (2013) 249-259).
;
_refine_ls_abs_structure_Flack 0.01(2)
_refine_ls_extinction_method none
_refine_ls_goodness_of_fit_ref 1.097
_refine_ls_hydrogen_treatment constr
_refine_ls_matrix_type full
_refine_ls_number_parameters 129
_refine_ls_number_reflns 1506
_refine_ls_number_restraints 1
_refine_ls_restrained_S_all 1.096
_refine_ls_R_factor_all 0.0597
_refine_ls_R_factor_gt 0.0594
_refine_ls_shift/su_max 0.000
_refine_ls_shift/su_mean 0.000
_refine_ls_structure_factor_coef Fsqd
_refine_ls_weighting_details 'w=1/[\s^2^(Fo^2^)+(0.1240P)^2^] where P=(Fo^2^+2Fc^2^)/3'
_refine_ls_weighting_scheme calc
_refine_ls_wR_factor_gt 0.1443
_refine_ls_wR_factor_ref 0.1450
_reflns_Friedel_coverage 0.311
_reflns_Friedel_fraction_full 0.387
_reflns_Friedel_fraction_max 0.346
_reflns_number_gt 1471
_reflns_number_total 1506
_reflns_threshold_expression 'I > 2\s(I)'
_cod_data_source_file d1sc04322f2.cif
_cod_data_source_block 1
_cod_depositor_comments 'Adding full bibliography for 1565226--1565230.cif.'
_cod_original_sg_symbol_H-M 'P 21'
_cod_database_code 1565226
_shelx_shelxl_version_number 2014/7
_shelx_space_group_comment
;
The symmetry employed for this shelxl refinement is uniquely defined
by the following loop, which should always be used as a source of
symmetry information in preference to the above space-group names.
They are only intended as comments.
;

loop_
_space_group_symop_operation_xyz
'x, y, z'
'-x, y+1/2, -z'

loop_
_atom_site_label
_atom_site_type_symbol
_atom_site_fract_x
_atom_site_fract_y
_atom_site_fract_z
_atom_site_U_iso_or_equiv
_atom_site_adp_type
_atom_site_occupancy
_atom_site_site_symmetry_order
_atom_site_calc_flag
_atom_site_refinement_flags_posn
_atom_site_refinement_flags_adp
_atom_site_refinement_flags_occupancy
_atom_site_disorder_assembly
_atom_site_disorder_group
S1 S 0.71213(8) 0.65435(9) 1.09769(7) 0.0456(3) Uani 1 1 d . . . . .
O1 O 0.6826(4) 0.4972(5) 1.1761(3) 0.0651(8) Uani 1 1 d . . . . .
O2 O 0.6950(5) 0.8133(5) 1.1763(4) 0.0695(9) Uani 1 1 d . . . . .
C1 C 0.5879(3) 0.6611(6) 0.9201(3) 0.0464(7) Uani 1 1 d . . . . .
H1A H 0.5321 0.5511 0.8970 0.056 Uiso 1 1 calc R U . . .
H1B H 0.5000 0.7506 0.9177 0.056 Uiso 1 1 calc R U . . .
N1 N 0.9115(3) 0.6443(6) 1.0380(3) 0.0520(7) Uani 1 1 d . . . . .
C4 C 1.0310(4) 0.6608(8) 0.7872(4) 0.0629(10) Uani 1 1 d . . . . .
H4A H 1.0908 0.5507 0.7889 0.076 Uiso 1 1 calc R U . . .
H4B H 1.1155 0.7529 0.8035 0.076 Uiso 1 1 calc R U . . .
C3 C 0.8971(3) 0.6665(5) 0.8977(3) 0.0445(7) Uani 1 1 d . . . . .
C5 C 0.9159(5) 0.6866(7) 0.6425(4) 0.0651(11) Uani 1 1 d . . . . .
H5 H 0.9683 0.6466 0.5536 0.078 Uiso 1 1 calc R U . . .
C2 C 0.7234(4) 0.7007(5) 0.8139(3) 0.0427(7) Uani 1 1 d . . . . .
C7 C 0.7352(5) 0.8893(5) 0.7591(5) 0.0546(9) Uani 1 1 d . . . . .
H7A H 0.6226 0.9312 0.7191 0.066 Uiso 1 1 calc R U . . .
H7B H 0.7798 0.9650 0.8387 0.066 Uiso 1 1 calc R U . . .
C6 C 0.8627(6) 0.8766(7) 0.6377(5) 0.0678(12) Uani 1 1 d . . . . .
H6A H 0.8064 0.9073 0.5415 0.081 Uiso 1 1 calc R U . . .
H6B H 0.9625 0.9511 0.6596 0.081 Uiso 1 1 calc R U . . .
C10 C 0.7655(7) 0.3997(6) 0.7039(6) 0.0746(13) Uani 1 1 d . . . . .
H10A H 0.6580 0.3523 0.7317 0.112 Uiso 1 1 calc R U . . .
H10B H 0.8544 0.3834 0.7832 0.112 Uiso 1 1 calc R U . . .
H10C H 0.7985 0.3425 0.6165 0.112 Uiso 1 1 calc R U . . .
C9 C 0.5924(7) 0.6192(8) 0.5525(5) 0.0801(15) Uani 1 1 d . . . . .
H9A H 0.6147 0.5548 0.4655 0.120 Uiso 1 1 calc R U . . .
H9B H 0.5831 0.7395 0.5283 0.120 Uiso 1 1 calc R U . . .
H9C H 0.4857 0.5802 0.5887 0.120 Uiso 1 1 calc R U . . .
C8 C 0.7425(5) 0.5919(6) 0.6726(4) 0.0537(9) Uani 1 1 d . . . . .

loop_
_atom_site_aniso_label
_atom_site_aniso_U_11
_atom_site_aniso_U_22
_atom_site_aniso_U_33
_atom_site_aniso_U_23
_atom_site_aniso_U_13
_atom_site_aniso_U_12
S1 0.0498(4) 0.0426(5) 0.0444(4) 0.0007(3) 0.0033(3) -0.0039(3)
O1 0.0763(19) 0.0569(19) 0.0622(17) 0.0189(14) 0.0053(13) -0.0087(15)
O2 0.0818(19) 0.060(2) 0.0667(17) -0.0182(15) 0.0076(15) -0.0056(16)
C1 0.0369(11) 0.0467(17) 0.0550(14) 0.0022(15) 0.0008(9) -0.0005(17)
N1 0.0395(11) 0.0565(17) 0.0590(14) 0.0046(16) -0.0020(9) -0.0017(15)
C4 0.0468(14) 0.065(3) 0.079(2) 0.005(2) 0.0203(14) 0.005(2)
C3 0.0378(11) 0.0400(18) 0.0555(15) 0.0023(15) 0.0028(10) -0.0012(15)
C5 0.0667(19) 0.071(3) 0.0611(19) 0.000(2) 0.0240(15) -0.001(2)
C2 0.0417(13) 0.0393(18) 0.0468(14) 0.0017(12) 0.0012(10) -0.0014(11)
C7 0.0559(18) 0.039(2) 0.069(2) 0.0084(17) 0.0049(15) 0.0025(15)
C6 0.073(2) 0.067(3) 0.064(2) 0.019(2) 0.0111(18) -0.006(2)
C10 0.089(3) 0.047(2) 0.088(3) -0.020(2) 0.014(2) 0.003(2)
C9 0.094(3) 0.090(4) 0.053(2) -0.004(2) -0.0107(18) -0.010(3)
C8 0.0642(19) 0.052(2) 0.0457(16) -0.0052(14) 0.0076(13) -0.0035(17)

loop_
_atom_type_symbol
_atom_type_description
_atom_type_scat_dispersion_real
_atom_type_scat_dispersion_imag
_atom_type_scat_source
C C 0.0181 0.0091 'International Tables Vol C Tables 4.2.6.8 and 6.1.1.4'
H H 0.0000 0.0000 'International Tables Vol C Tables 4.2.6.8 and 6.1.1.4'
N N 0.0311 0.0180 'International Tables Vol C Tables 4.2.6.8 and 6.1.1.4'
O O 0.0492 0.0322 'International Tables Vol C Tables 4.2.6.8 and 6.1.1.4'
S S 0.3331 0.5567 'International Tables Vol C Tables 4.2.6.8 and 6.1.1.4'

loop_
_geom_angle_atom_site_label_1
_geom_angle_atom_site_label_2
_geom_angle_atom_site_label_3
_geom_angle
_geom_angle_site_symmetry_1
_geom_angle_site_symmetry_3
_geom_angle_publ_flag
O2 S1 O1 117.27(17) . . ?
O2 S1 N1 108.9(2) . . ?
O1 S1 N1 107.9(2) . . ?
O2 S1 C1 110.7(2) . . ?
O1 S1 C1 111.7(2) . . ?
N1 S1 C1 98.57(12) . . ?
C2 C1 S1 103.21(17) . . ?
C3 N1 S1 107.89(18) . . ?
C3 C4 C5 100.6(2) . . ?
N1 C3 C4 130.7(3) . . ?
N1 C3 C2 121.7(2) . . ?
C4 C3 C2 107.6(2) . . ?
C6 C5 C4 106.5(4) . . ?
C6 C5 C8 103.0(3) . . ?
C4 C5 C8 103.5(3) . . ?
C3 C2 C1 106.1(2) . . ?
C3 C2 C7 104.7(3) . . ?
C1 C2 C7 117.3(3) . . ?
C3 C2 C8 100.3(3) . . ?
C1 C2 C8 122.2(3) . . ?
C7 C2 C8 103.8(3) . . ?
C6 C7 C2 103.1(3) . . ?
C5 C6 C7 103.2(3) . . ?
C10 C8 C9 109.6(4) . . ?
C10 C8 C2 113.3(3) . . ?
C9 C8 C2 113.0(3) . . ?
C10 C8 C5 113.7(4) . . ?
C9 C8 C5 114.6(4) . . ?
C2 C8 C5 91.7(3) . . ?

loop_
_geom_bond_atom_site_label_1
_geom_bond_atom_site_label_2
_geom_bond_distance
_geom_bond_site_symmetry_2
_geom_bond_publ_flag
S1 O2 1.434(3) . ?
S1 O1 1.437(3) . ?
S1 N1 1.675(3) . ?
S1 C1 1.804(3) . ?
C1 C2 1.509(4) . ?
N1 C3 1.277(4) . ?
C4 C3 1.498(4) . ?
C4 C5 1.535(6) . ?
C3 C2 1.509(4) . ?
C5 C6 1.530(7) . ?
C5 C8 1.570(6) . ?
C2 C7 1.549(5) . ?
C2 C8 1.549(4) . ?
C7 C6 1.538(5) . ?
C10 C8 1.524(6) . ?
C9 C8 1.536(5) . ?
